data_4020987
loop_
_publ_author_name
'Jye-Shane Yang'
'Yan-Duo Lin'
'Yu-Hsi Lin'
'Fen-Ling Liao'

_publ_section_title
;
 Zn(II)-Induced Ground-State \p-Deconjugation and
 Excited-State Electron Transfer in
 N,N-Bis(2-pyridyl)amino-Substituted Arenes
;
_journal_name_full 'Journal of Organic Chemistry'
_journal_page_first 3517
_journal_page_last 3525
_journal_paper_doi 10.1021/jo049902z
_journal_volume 69
_journal_year 2004
_chemical_formula_sum 'C17 H12 N4'
_chemical_formula_weight 272.31
_space_group_IT_number 14
_symmetry_cell_setting monoclinic
_symmetry_space_group_name_Hall '-P 2ybc'
_symmetry_space_group_name_H-M 'P 1 21/c 1'
_cell_angle_alpha 90.00
_cell_angle_beta 95.420(5)
_cell_angle_gamma 90.00
_cell_formula_units_Z 4
_cell_length_a 12.169(3)
_cell_length_b 11.465(3)
_cell_length_c 10.149(3)
_cell_measurement_temperature 294(2)
_cell_volume 1409.7(6)
_diffrn_ambient_temperature 294(2)
_exptl_crystal_density_diffrn 1.283
_cod_depositor_comments
;
The following automatic conversions were performed:
'_symmetry_cell_setting' value 'MOnoclinic' changed to 'monoclinic'
according to '/home/saulius/struct/CIF-dictionaries/cif_core.dic'
dictionary named 'cif_core.dic' version 2.4.1 from 2010-06-29.

Automatic conversion script
Id: cif_fix_enum 1527 2010-12-29 10:47:43Z saulius 
;
_cod_original_sg_symbol_H-M 'P 21/c'
_cod_database_code 4020987

loop_
_symmetry_equiv_pos_as_xyz
'x, y, z'
'-x, y+1/2, -z+1/2'
'-x, -y, -z'
'x, -y-1/2, z-1/2'

loop_
_atom_site_label
_atom_site_type_symbol
_atom_site_fract_x
_atom_site_fract_y
_atom_site_fract_z
_atom_site_U_iso_or_equiv
_atom_site_adp_type
_atom_site_occupancy
_atom_site_symmetry_multiplicity
_atom_site_calc_flag
_atom_site_refinement_flags
_atom_site_disorder_assembly
_atom_site_disorder_group
N1 N 0.30642(17) 0.74112(17) 0.0588(2) 0.0443(5) Uani 1 1 d . . .
N2 N 0.37029(17) 0.92089(18) -0.0067(2) 0.0463(5) Uani 1 1 d . . .
N3 N 0.46703(18) 0.62866(18) 0.0768(2) 0.0462(5) Uani 1 1 d . . .
N4 N 0.0157(3) 0.2649(2) -0.1616(4) 0.0843(9) Uani 1 1 d . . .
C1 C 0.28311(19) 0.8554(2) 0.0117(2) 0.0394(5) Uani 1 1 d . . .
C2 C 0.1753(2) 0.8954(2) -0.0098(3) 0.0498(6) Uani 1 1 d . . .
C3 C 0.1579(2) 1.0082(2) -0.0537(3) 0.0534(7) Uani 1 1 d . . .
C4 C 0.2475(2) 1.0776(2) -0.0725(3) 0.0506(6) Uani 1 1 d . . .
C5 C 0.3510(2) 1.0312(2) -0.0477(3) 0.0502(6) Uani 1 1 d . . .
C6 C 0.41354(19) 0.7168(2) 0.1246(2) 0.0383(5) Uani 1 1 d . . .
C7 C 0.4541(2) 0.7826(3) 0.2328(3) 0.0515(6) Uani 1 1 d . . .
C8 C 0.5582(2) 0.7553(3) 0.2911(3) 0.0595(8) Uani 1 1 d . . .
C9 C 0.6158(2) 0.6645(3) 0.2423(3) 0.0562(7) Uani 1 1 d . . .
C10 C 0.5675(2) 0.6032(2) 0.1369(3) 0.0534(7) Uani 1 1 d . . .
C11 C 0.24078(19) 0.6451(2) 0.0123(2) 0.0398(5) Uani 1 1 d . . .
C12 C 0.1874(2) 0.6416(2) -0.1141(3) 0.0459(6) Uani 1 1 d . . .
C13 C 0.1267(2) 0.5453(2) -0.1576(3) 0.0493(6) Uani 1 1 d . . .
C14 C 0.1202(2) 0.4492(2) -0.0752(3) 0.0473(6) Uani 1 1 d . . .
C15 C 0.1722(2) 0.4530(2) 0.0526(3) 0.0515(7) Uani 1 1 d . . .
C16 C 0.2316(2) 0.5498(2) 0.0959(3) 0.0493(6) Uani 1 1 d . . .
C17 C 0.0604(2) 0.3467(2) -0.1232(3) 0.0584(7) Uani 1 1 d . . .
H2A H 0.1185 0.8458 0.0089 0.080 Uiso 1 1 d . . .
H3A H 0.0836 1.0417 -0.0739 0.080 Uiso 1 1 d . . .
H4A H 0.2407 1.1551 -0.1000 0.080 Uiso 1 1 d . . .
H5A H 0.4135 1.0755 -0.0580 0.080 Uiso 1 1 d . . .
H7A H 0.4100 0.8452 0.2646 0.080 Uiso 1 1 d . . .
H8A H 0.5871 0.7978 0.3680 0.080 Uiso 1 1 d . . .
H9A H 0.6911 0.6433 0.2759 0.080 Uiso 1 1 d . . .
H10A H 0.6062 0.5405 0.1019 0.080 Uiso 1 1 d . . .
H12A H 0.1911 0.7042 -0.1738 0.080 Uiso 1 1 d . . .
H13A H 0.0887 0.5442 -0.2452 0.080 Uiso 1 1 d . . .
H16A H 0.2653 0.5517 0.1836 0.080 Uiso 1 1 d . . .
H15A H 0.1630 0.3889 0.1040 0.080 Uiso 1 1 d . . .

loop_
_atom_site_aniso_label
_atom_site_aniso_U_11
_atom_site_aniso_U_22
_atom_site_aniso_U_33
_atom_site_aniso_U_23
_atom_site_aniso_U_13
_atom_site_aniso_U_12
N1 0.0407(11) 0.0356(11) 0.0552(13) 0.0010(9) -0.0030(9) 0.0008(9)
N2 0.0431(11) 0.0412(11) 0.0538(12) 0.0008(10) 0.0008(9) -0.0035(9)
N3 0.0493(12) 0.0425(12) 0.0463(11) -0.0010(9) 0.0025(9) 0.0061(10)
N4 0.0754(19) 0.0534(16) 0.120(3) -0.0032(16) -0.0137(17) -0.0196(14)
C1 0.0426(12) 0.0360(12) 0.0393(12) -0.0037(10) 0.0019(9) 0.0018(10)
C2 0.0413(13) 0.0436(14) 0.0653(17) 0.0037(13) 0.0094(11) -0.0001(11)
C3 0.0472(14) 0.0484(15) 0.0643(17) 0.0014(13) 0.0032(12) 0.0103(12)
C4 0.0637(17) 0.0348(13) 0.0521(15) 0.0022(11) -0.0012(12) 0.0023(12)
C5 0.0524(15) 0.0425(14) 0.0547(15) 0.0016(12) 0.0007(12) -0.0098(12)
C6 0.0397(12) 0.0371(12) 0.0378(12) 0.0044(10) 0.0027(9) -0.0021(10)
C7 0.0523(15) 0.0545(16) 0.0476(14) -0.0089(12) 0.0048(11) 0.0017(13)
C8 0.0564(17) 0.083(2) 0.0376(14) -0.0026(13) -0.0048(12) -0.0072(15)
C9 0.0461(14) 0.075(2) 0.0462(15) 0.0145(14) -0.0039(11) 0.0080(14)
C10 0.0543(15) 0.0511(16) 0.0548(15) 0.0088(13) 0.0047(12) 0.0147(13)
C11 0.0367(11) 0.0354(12) 0.0470(13) 0.0004(10) 0.0022(10) 0.0016(10)
C12 0.0478(13) 0.0418(14) 0.0474(14) 0.0078(11) 0.0010(11) -0.0023(11)
C13 0.0492(14) 0.0461(15) 0.0506(15) 0.0008(12) -0.0059(11) -0.0027(12)
C14 0.0381(12) 0.0389(13) 0.0642(16) -0.0007(12) 0.0010(11) -0.0024(11)
C15 0.0532(15) 0.0416(14) 0.0601(17) 0.0135(12) 0.0068(12) -0.0039(12)
C16 0.0552(15) 0.0478(15) 0.0440(14) 0.0072(11) -0.0001(11) -0.0043(12)
C17 0.0475(15) 0.0445(15) 0.082(2) 0.0010(14) -0.0017(14) -0.0039(13)

loop_
_geom_bond_atom_site_label_1
_geom_bond_atom_site_label_2
_geom_bond_distance
_geom_bond_site_symmetry_2
_geom_bond_publ_flag
N1 C11 1.415(3) . ?
N1 C1 1.415(3) . ?
N1 C6 1.434(3) . ?
N2 C1 1.327(3) . ?
N2 C5 1.345(3) . ?
N3 C6 1.319(3) . ?
N3 C10 1.346(3) . ?
N4 C17 1.134(4) . ?
C1 C2 1.388(3) . ?
C2 C3 1.379(4) . ?
C3 C4 1.377(4) . ?
C4 C5 1.369(4) . ?
C6 C7 1.384(4) . ?
C7 C8 1.382(4) . ?
C8 C9 1.373(4) . ?
C9 C10 1.366(4) . ?
C11 C12 1.383(4) . ?
C11 C16 1.394(3) . ?
C12 C13 1.378(4) . ?
C13 C14 1.390(4) . ?
C14 C15 1.390(4) . ?
C14 C17 1.442(4) . ?
C15 C16 1.374(4) . ?

loop_
_cod_related_entry_id
_cod_related_entry_database
_cod_related_entry_code
1 ChemSpider 21155314
